data_7227126
loop_
_publ_author_name
'Dey, Dhananjay'
'Chopra, Deepak'

_publ_section_title
;
 Occurrence of 3D isostructurality in fluorinated phenyl benzamidines
;
_journal_issue 1
_journal_name_full CrystEngComm
_journal_page_first 47
_journal_paper_doi 10.1039/C6CE01924B
_journal_volume 19
_journal_year 2017
_chemical_formula_sum 'C13 H10 F2 N2'
_chemical_formula_weight 232.23
_space_group_crystal_system monoclinic
_space_group_IT_number 15
_space_group_name_Hall '-C 2yc'
_space_group_name_H-M_alt 'C 1 2/c 1'
_symmetry_space_group_name_Hall '-C 2yc'
_symmetry_space_group_name_H-M 'C 1 2/c 1'
_atom_sites_solution_hydrogens geom
_audit_creation_method SHELXL-2014/7
_audit_update_record
;
2016-10-11 deposited with the CCDC.
2016-11-16 downloaded from the CCDC.
;
_cell_angle_alpha 90
_cell_angle_beta 104.178(3)
_cell_angle_gamma 90
_cell_formula_units_Z 8
_cell_length_a 22.9004(12)
_cell_length_b 11.9080(6)
_cell_length_c 8.2228(5)
_cell_measurement_reflns_used 4838
_cell_measurement_temperature 100(2)
_cell_measurement_theta_max 30.11
_cell_measurement_theta_min 3.02
_cell_volume 2174.0(2)
_computing_structure_refinement 'SHELXL-2014/7 (Sheldrick, 2014)'
_diffrn_ambient_temperature 100(2)
_diffrn_measured_fraction_theta_full 1.000
_diffrn_measured_fraction_theta_max 0.997
_diffrn_measurement_device_type 'Bruker APEX-II CCD'
_diffrn_measurement_method '\f and \w scans'
_diffrn_radiation_type MoK\a
_diffrn_radiation_wavelength 0.71073
_diffrn_reflns_av_R_equivalents 0.0213
_diffrn_reflns_av_unetI/netI 0.0227
_diffrn_reflns_Laue_measured_fraction_full 1.000
_diffrn_reflns_Laue_measured_fraction_max 0.997
_diffrn_reflns_limit_h_max 32
_diffrn_reflns_limit_h_min -32
_diffrn_reflns_limit_k_max 16
_diffrn_reflns_limit_k_min -16
_diffrn_reflns_limit_l_max 11
_diffrn_reflns_limit_l_min -8
_diffrn_reflns_number 11982
_diffrn_reflns_point_group_measured_fraction_full 1.000
_diffrn_reflns_point_group_measured_fraction_max 0.997
_diffrn_reflns_theta_full 25.242
_diffrn_reflns_theta_max 30.163
_diffrn_reflns_theta_min 1.834
_exptl_absorpt_coefficient_mu 0.110
_exptl_absorpt_correction_type multi-scan
_exptl_absorpt_process_details SADABS
_exptl_crystal_colour colorless
_exptl_crystal_density_diffrn 1.419
_exptl_crystal_description rod
_exptl_crystal_F_000 960
_exptl_crystal_size_max 0.250
_exptl_crystal_size_mid 0.210
_exptl_crystal_size_min 0.190
_exptl_transmission_factor_max 0.7460
_exptl_transmission_factor_min 0.7021
_refine_diff_density_max 1.269
_refine_diff_density_min -0.996
_refine_diff_density_rms 0.087
_refine_ls_extinction_method none
_refine_ls_goodness_of_fit_ref 1.107
_refine_ls_hydrogen_treatment constr
_refine_ls_matrix_type full
_refine_ls_number_parameters 96
_refine_ls_number_reflns 3220
_refine_ls_number_restraints 4
_refine_ls_restrained_S_all 1.107
_refine_ls_R_factor_all 0.1010
_refine_ls_R_factor_gt 0.0850
_refine_ls_shift/su_max 0.000
_refine_ls_shift/su_mean 0.000
_refine_ls_structure_factor_coef Fsqd
_refine_ls_weighting_details 'w=1/[\s^2^(Fo^2^)+(0.0840P)^2^+7.3794P] where P=(Fo^2^+2Fc^2^)/3'
_refine_ls_weighting_scheme calc
_refine_ls_wR_factor_gt 0.2131
_refine_ls_wR_factor_ref 0.2268
_reflns_Friedel_coverage 0.000
_reflns_number_gt 2579
_reflns_number_total 3220
_reflns_threshold_expression 'I > 2\s(I)'
_cod_data_source_file c6ce01924b2.cif
_cod_data_source_block DB11
_cod_depositor_comments 'Adding full bibliography for 7227125--7227128.cif.'
_cod_database_code 7227126
_shelx_shelxl_version_number 2014/7
_shelx_space_group_comment
;
The symmetry employed for this shelxl refinement is uniquely defined
by the following loop, which should always be used as a source of
symmetry information in preference to the above space-group names.
They are only intended as comments.
;
_shelx_estimated_absorpt_t_min 0.973
_shelx_estimated_absorpt_t_max 0.979

loop_
_space_group_symop_operation_xyz
'x, y, z'
'-x, y, -z+1/2'
'x+1/2, y+1/2, z'
'-x+1/2, y+1/2, -z+1/2'
'-x, -y, -z'
'x, -y, z-1/2'
'-x+1/2, -y+1/2, -z'
'x+1/2, -y+1/2, z-1/2'

loop_
_atom_site_label
_atom_site_type_symbol
_atom_site_fract_x
_atom_site_fract_y
_atom_site_fract_z
_atom_site_U_iso_or_equiv
_atom_site_adp_type
_atom_site_occupancy
_atom_site_site_symmetry_order
_atom_site_calc_flag
_atom_site_refinement_flags_posn
_atom_site_refinement_flags_adp
_atom_site_refinement_flags_occupancy
_atom_site_disorder_assembly
_atom_site_disorder_group
F1A F 0.94807(12) 0.2762(2) 0.6632(3) 0.0352(5) Uani 0.538(3) 1 d D . P A 1
C1A C 0.88221(16) 0.1266(4) 0.6647(4) 0.0243(6) Uani 0.538(3) 1 d G . P A 1
C2A C 0.89767(13) 0.2234(4) 0.5905(5) 0.0243(6) Uani 0.538(3) 1 d G . P A 1
C3A C 0.86047(16) 0.2630(3) 0.4419(5) 0.0243(6) Uani 0.538(3) 1 d G . P A 1
H3A H 0.8710 0.3291 0.3912 0.029 Uiso 0.538(3) 1 calc R U P A 1
C4A C 0.80782(14) 0.2057(3) 0.3674(4) 0.0243(6) Uani 0.538(3) 1 d G . P A 1
H4A H 0.7824 0.2328 0.2657 0.029 Uiso 0.538(3) 1 calc R U P A 1
C5A C 0.79236(13) 0.1089(3) 0.4415(4) 0.0243(6) Uani 0.538(3) 1 d G . P A 1
H5A H 0.7564 0.0698 0.3906 0.029 Uiso 0.538(3) 1 calc R U P A 1
C6A C 0.82956(18) 0.0693(3) 0.5902(4) 0.0243(6) Uani 0.538(3) 1 d G . P A 1
H6A H 0.8190 0.0032 0.6409 0.029 Uiso 0.538(3) 1 calc R U P A 1
F1B F 0.80048(14) 0.0084(3) 0.6520(4) 0.0352(5) Uani 0.462(3) 1 d . . P A 2
C1B C 0.88069(18) 0.1312(4) 0.6645(5) 0.0213(6) Uani 0.462(3) 1 d G . P A 2
C2B C 0.8232(2) 0.0939(3) 0.5853(5) 0.0213(6) Uani 0.462(3) 1 d G . P A 2
C3B C 0.79157(14) 0.1451(4) 0.4381(5) 0.0213(6) Uani 0.462(3) 1 d G . P A 2
H3B H 0.7523 0.1197 0.3840 0.026 Uiso 0.462(3) 1 calc R U P A 2
C4B C 0.81738(15) 0.2335(3) 0.3701(4) 0.0213(6) Uani 0.462(3) 1 d G . P A 2
H4B H 0.7957 0.2685 0.2695 0.026 Uiso 0.462(3) 1 calc R U P A 2
C5B C 0.87484(17) 0.2708(3) 0.4493(5) 0.0213(6) Uani 0.462(3) 1 d G . P A 2
H5B H 0.8925 0.3312 0.4028 0.026 Uiso 0.462(3) 1 calc R U P A 2
C6B C 0.90650(14) 0.2196(5) 0.5965(6) 0.0213(6) Uani 0.462(3) 1 d G . P A 2
H6B H 0.9458 0.2450 0.6506 0.026 Uiso 0.462(3) 1 calc R U P A 2
F2A F 0.81225(7) 0.17176(13) 0.9214(2) 0.0336(4) Uani 0.838(3) 1 d D . P B 1
C7A C 0.91091(8) 0.24146(13) 0.9884(3) 0.0265(3) Uani 0.838(3) 1 d G . P B 1
C8A C 0.95069(6) 0.32967(15) 1.0424(3) 0.0265(3) Uani 0.838(3) 1 d G . P B 1
H8A H 0.9927 0.3185 1.0572 0.032 Uiso 0.838(3) 1 calc R U P B 1
C9A C 0.92893(7) 0.43418(13) 1.0747(3) 0.0265(3) Uani 0.838(3) 1 d G . P B 1
H9A H 0.9561 0.4945 1.1116 0.032 Uiso 0.838(3) 1 calc R U P B 1
C10A C 0.86739(8) 0.45047(12) 1.0530(3) 0.0265(3) Uani 0.838(3) 1 d G . P B 1
H10A H 0.8525 0.5219 1.0750 0.032 Uiso 0.838(3) 1 calc R U P B 1
C11A C 0.82762(6) 0.36226(16) 0.9990(3) 0.0265(3) Uani 0.838(3) 1 d G . P B 1
H11A H 0.7856 0.3734 0.9841 0.032 Uiso 0.838(3) 1 calc R U P B 1
C12A C 0.84937(8) 0.25776(15) 0.9667(4) 0.0265(3) Uani 0.838(3) 1 d DG . P B 1
F2B F 1.0057(3) 0.3070(7) 1.1073(4) 0.0336(4) Uani 0.162(3) 1 d D . P B 2
C7B C 0.9100(3) 0.2277(8) 0.9894(16) 0.0265(3) Uani 0.162(3) 1 d DG . P B 2
C8B C 0.8478(3) 0.2398(10) 0.9452(18) 0.0265(3) Uani 0.162(3) 1 d G . P B 2
H8B H 0.8230 0.1800 0.8912 0.032 Uiso 0.162(3) 1 calc R U P B 2
C9B C 0.8217(3) 0.3395(11) 0.9800(16) 0.0265(3) Uani 0.162(3) 1 d G . P B 2
H9B H 0.7791 0.3478 0.9498 0.032 Uiso 0.162(3) 1 calc R U P B 2
C10B C 0.8579(4) 0.4271(9) 1.0590(14) 0.0265(3) Uani 0.162(3) 1 d G . P B 2
H10B H 0.8400 0.4952 1.0828 0.032 Uiso 0.162(3) 1 calc R U P B 2
C11B C 0.9201(3) 0.4149(7) 1.1032(14) 0.0265(3) Uani 0.162(3) 1 d G . P B 2
H11B H 0.9449 0.4748 1.1572 0.032 Uiso 0.162(3) 1 calc R U P B 2
C12B C 0.9462(3) 0.3152(7) 1.0684(14) 0.0265(3) Uani 0.162(3) 1 d DG . P B 2
N2 N 0.93754(9) -0.02705(16) 0.8089(2) 0.0249(4) Uani 1 1 d . . . . .
H2A H 0.9604 -0.0620 0.8958 0.030 Uiso 1 1 calc R U . . .
H2B H 0.9264 -0.0614 0.7115 0.030 Uiso 1 1 calc R U . . .
N1 N 0.93551(8) 0.13081(15) 0.9677(2) 0.0222(4) Uani 1 1 d . . . . .
C13 C 0.91959(9) 0.07887(17) 0.8251(2) 0.0200(4) Uani 1 1 d . . . . .

loop_
_atom_site_aniso_label
_atom_site_aniso_U_11
_atom_site_aniso_U_22
_atom_site_aniso_U_33
_atom_site_aniso_U_23
_atom_site_aniso_U_13
_atom_site_aniso_U_12
F1A 0.0320(10) 0.0396(12) 0.0300(10) 0.0088(9) 0.0002(8) -0.0151(9)
C1A 0.0213(9) 0.0260(9) 0.0223(12) 0.0012(8) -0.0009(8) 0.0025(7)
C2A 0.0213(9) 0.0260(9) 0.0223(12) 0.0012(8) -0.0009(8) 0.0025(7)
C3A 0.0213(9) 0.0260(9) 0.0223(12) 0.0012(8) -0.0009(8) 0.0025(7)
C4A 0.0213(9) 0.0260(9) 0.0223(12) 0.0012(8) -0.0009(8) 0.0025(7)
C5A 0.0213(9) 0.0260(9) 0.0223(12) 0.0012(8) -0.0009(8) 0.0025(7)
C6A 0.0213(9) 0.0260(9) 0.0223(12) 0.0012(8) -0.0009(8) 0.0025(7)
F1B 0.0320(10) 0.0396(12) 0.0300(10) 0.0088(9) 0.0002(8) -0.0151(9)
C1B 0.0215(11) 0.0229(10) 0.0185(12) 0.0048(8) 0.0029(8) -0.0004(8)
C2B 0.0215(11) 0.0229(10) 0.0185(12) 0.0048(8) 0.0029(8) -0.0004(8)
C3B 0.0215(11) 0.0229(10) 0.0185(12) 0.0048(8) 0.0029(8) -0.0004(8)
C4B 0.0215(11) 0.0229(10) 0.0185(12) 0.0048(8) 0.0029(8) -0.0004(8)
C5B 0.0215(11) 0.0229(10) 0.0185(12) 0.0048(8) 0.0029(8) -0.0004(8)
C6B 0.0215(11) 0.0229(10) 0.0185(12) 0.0048(8) 0.0029(8) -0.0004(8)
F2A 0.0241(8) 0.0365(10) 0.0402(10) -0.0003(7) 0.0079(7) -0.0025(7)
C7A 0.0309(6) 0.0221(7) 0.0283(5) 0.0017(4) 0.0104(4) 0.0022(4)
C8A 0.0309(6) 0.0221(7) 0.0283(5) 0.0017(4) 0.0104(4) 0.0022(4)
C9A 0.0309(6) 0.0221(7) 0.0283(5) 0.0017(4) 0.0104(4) 0.0022(4)
C10A 0.0309(6) 0.0221(7) 0.0283(5) 0.0017(4) 0.0104(4) 0.0022(4)
C11A 0.0309(6) 0.0221(7) 0.0283(5) 0.0017(4) 0.0104(4) 0.0022(4)
C12A 0.0309(6) 0.0221(7) 0.0283(5) 0.0017(4) 0.0104(4) 0.0022(4)
F2B 0.0241(8) 0.0365(10) 0.0402(10) -0.0003(7) 0.0079(7) -0.0025(7)
C7B 0.0309(6) 0.0221(7) 0.0283(5) 0.0017(4) 0.0104(4) 0.0022(4)
C8B 0.0309(6) 0.0221(7) 0.0283(5) 0.0017(4) 0.0104(4) 0.0022(4)
C9B 0.0309(6) 0.0221(7) 0.0283(5) 0.0017(4) 0.0104(4) 0.0022(4)
C10B 0.0309(6) 0.0221(7) 0.0283(5) 0.0017(4) 0.0104(4) 0.0022(4)
C11B 0.0309(6) 0.0221(7) 0.0283(5) 0.0017(4) 0.0104(4) 0.0022(4)
C12B 0.0309(6) 0.0221(7) 0.0283(5) 0.0017(4) 0.0104(4) 0.0022(4)
N2 0.0324(9) 0.0224(9) 0.0174(8) 0.0005(6) 0.0013(7) 0.0044(7)
N1 0.0245(8) 0.0225(8) 0.0179(8) 0.0008(6) 0.0014(6) 0.0043(7)
C13 0.0195(8) 0.0223(9) 0.0179(8) 0.0026(7) 0.0039(7) 0.0002(7)

loop_
_atom_type_symbol
_atom_type_description
_atom_type_scat_dispersion_real
_atom_type_scat_dispersion_imag
_atom_type_scat_source
C C 0.0033 0.0016 'International Tables Vol C Tables 4.2.6.8 and 6.1.1.4'
H H 0.0000 0.0000 'International Tables Vol C Tables 4.2.6.8 and 6.1.1.4'
N N 0.0061 0.0033 'International Tables Vol C Tables 4.2.6.8 and 6.1.1.4'
F F 0.0171 0.0103 'International Tables Vol C Tables 4.2.6.8 and 6.1.1.4'

loop_
_geom_angle_atom_site_label_1
_geom_angle_atom_site_label_2
_geom_angle_atom_site_label_3
_geom_angle
C2A C1A C6A 120.0
C2A C1A C13 123.3(3)
C6A C1A C13 116.7(3)
F1A C2A C1A 119.0(3)
F1A C2A C3A 121.0(3)
C1A C2A C3A 120.0
C4A C3A C2A 120.0
C4A C3A H3A 120.0
C2A C3A H3A 120.0
C5A C4A C3A 120.0
C5A C4A H4A 120.0
C3A C4A H4A 120.0
C6A C5A C4A 120.0
C6A C5A H5A 120.0
C4A C5A H5A 120.0
C5A C6A C1A 120.0
C5A C6A H6A 120.0
C1A C6A H6A 120.0
C2B C1B C6B 120.0
C2B C1B C13 123.9(3)
C6B C1B C13 116.1(3)
F1B C2B C1B 118.4(3)
F1B C2B C3B 121.6(3)
C1B C2B C3B 120.0
C4B C3B C2B 120.0
C4B C3B H3B 120.0
C2B C3B H3B 120.0
C5B C4B C3B 120.0
C5B C4B H4B 120.0
C3B C4B H4B 120.0
C4B C5B C6B 120.0
C4B C5B H5B 120.0
C6B C5B H5B 120.0
C5B C6B C1B 120.0
C5B C6B H6B 120.0
C1B C6B H6B 120.0
C8A C7A C12A 120.0
C8A C7A N1 118.56(13)
C12A C7A N1 121.28(13)
C7A C8A C9A 120.0
C7A C8A H8A 120.0
C9A C8A H8A 120.0
C10A C9A C8A 120.0
C10A C9A H9A 120.0
C8A C9A H9A 120.0
C9A C10A C11A 120.0
C9A C10A H10A 120.0
C11A C10A H10A 120.0
C12A C11A C10A 120.0
C12A C11A H11A 120.0
C10A C11A H11A 120.0
F2A C12A C11A 120.69(14)
F2A C12A C7A 119.26(15)
C11A C12A C7A 120.0
N1 C7B C8B 120.9(4)
N1 C7B C12B 119.0(4)
C8B C7B C12B 120.0
C9B C8B C7B 120.0
C9B C8B H8B 120.0
C7B C8B H8B 120.0
C8B C9B C10B 120.0
C8B C9B H9B 120.0
C10B C9B H9B 120.0
C9B C10B C11B 120.0
C9B C10B H10B 120.0
C11B C10B H10B 120.0
C12B C11B C10B 120.0
C12B C11B H11B 120.0
C10B C11B H11B 120.0
F2B C12B C11B 118.78(12)
F2B C12B C7B 121.19(11)
C11B C12B C7B 120.0
C13 N2 H2A 120.0
C13 N2 H2B 120.0
H2A N2 H2B 120.0
C13 N1 C7B 120.1(5)
C13 N1 C7A 120.36(18)
N1 C13 N2 120.84(18)
N1 C13 C1A 126.1(3)
N2 C13 C1A 113.1(2)
N1 C13 C1B 124.1(3)
N2 C13 C1B 115.0(3)

loop_
_geom_bond_atom_site_label_1
_geom_bond_atom_site_label_2
_geom_bond_distance
F1A C2A 1.322(4)
C1A C2A 1.3900
C1A C6A 1.3900
C1A C13 1.498(3)
C2A C3A 1.3900
C3A C4A 1.3900
C3A H3A 0.9500
C4A C5A 1.3900
C4A H4A 0.9500
C5A C6A 1.3900
C5A H5A 0.9500
C6A H6A 0.9500
F1B C2B 1.322(4)
C1B C2B 1.3900
C1B C6B 1.3900
C1B C13 1.533(3)
C2B C3B 1.3900
C3B C4B 1.3900
C3B H3B 0.9500
C4B C5B 1.3900
C4B H4B 0.9500
C5B C6B 1.3900
C5B H5B 0.9500
C6B H6B 0.9500
F2A C12A 1.3249
C7A C8A 1.3900
C7A C12A 1.3900
C7A N1 1.459(2)
C8A C9A 1.3900
C8A H8A 0.9500
C9A C10A 1.3900
C9A H9A 0.9500
C10A C11A 1.3900
C10A H10A 0.9500
C11A C12A 1.3900
C11A H11A 0.9500
F2B C12B 1.3252(10)
C7B N1 1.324(9)
C7B C8B 1.3900
C7B C12B 1.3900
C8B C9B 1.3900
C8B H8B 0.9500
C9B C10B 1.3900
C9B H9B 0.9500
C10B C11B 1.3900
C10B H10B 0.9500
C11B C12B 1.3900
C11B H11B 0.9500
N2 C13 1.343(3)
N2 H2A 0.8800
N2 H2B 0.8800
N1 C13 1.296(3)

loop_
_geom_torsion_atom_site_label_1
_geom_torsion_atom_site_label_2
_geom_torsion_atom_site_label_3
_geom_torsion_atom_site_label_4
_geom_torsion
C6A C1A C2A F1A -179.7(4)
C13 C1A C2A F1A 0.6(4)
C6A C1A C2A C3A 0.0
C13 C1A C2A C3A -179.6(4)
F1A C2A C3A C4A 179.7(4)
C1A C2A C3A C4A 0.0
C2A C3A C4A C5A 0.0
C3A C4A C5A C6A 0.0
C4A C5A C6A C1A 0.0
C2A C1A C6A C5A 0.0
C13 C1A C6A C5A 179.6(4)
C6B C1B C2B F1B 178.9(4)
C13 C1B C2B F1B 0.0(4)
C6B C1B C2B C3B 0.0
C13 C1B C2B C3B -178.8(4)
F1B C2B C3B C4B -178.8(4)
C1B C2B C3B C4B 0.0
C2B C3B C4B C5B 0.0
C3B C4B C5B C6B 0.0
C4B C5B C6B C1B 0.0
C2B C1B C6B C5B 0.0
C13 C1B C6B C5B 178.9(4)
C12A C7A C8A C9A 0.0
N1 C7A C8A C9A -175.5(2)
C7A C8A C9A C10A 0.0
C8A C9A C10A C11A 0.0
C9A C10A C11A C12A 0.0
C10A C11A C12A F2A 177.4(3)
C10A C11A C12A C7A 0.0
C8A C7A C12A F2A -177.4(3)
N1 C7A C12A F2A -2.0(2)
C8A C7A C12A C11A 0.0
N1 C7A C12A C11A 175.4(2)
N1 C7B C8B C9B 175.4(12)
C12B C7B C8B C9B 0.0
C7B C8B C9B C10B 0.0
C8B C9B C10B C11B 0.0
C9B C10B C11B C12B 0.0
C10B C11B C12B F2B 178.0(10)
C10B C11B C12B C7B 0.0
N1 C7B C12B F2B 6.6(11)
C8B C7B C12B F2B -177.9(11)
N1 C7B C12B C11B -175.5(11)
C8B C7B C12B C11B 0.0
C8B C7B N1 C13 48.9(9)
C12B C7B N1 C13 -135.6(6)
C8A C7A N1 C13 -124.1(2)
C12A C7A N1 C13 60.4(2)
C7B N1 C13 N2 -169.2(6)
C7A N1 C13 N2 -173.82(19)
C7A N1 C13 C1A 7.7(4)
C7B N1 C13 C1B 11.7(6)
C2A C1A C13 N1 57.0(4)
C6A C1A C13 N1 -122.7(3)
C2A C1A C13 N2 -121.6(3)
C6A C1A C13 N2 58.7(3)
C2B C1B C13 N1 -114.7(3)
C6B C1B C13 N1 66.4(3)
C2B C1B C13 N2 66.1(4)
C6B C1B C13 N2 -112.7(3)
